data_4312001
loop_
_publ_author_name
'Shirley Hino'
'Marilyn Olmstead'
'Andrew D. Phillips'
'Robert J. Wright'
'Philip P. Power'

_publ_section_title
;
 Terphenyl Ligand Stabilized Lead(II) Derivatives: Steric Effects and
 Lead-Lead Bonding in Diplumbenes
;
_journal_name_full 'Inorganic Chemistry'
_journal_page_first 7346
_journal_page_last 7352
_journal_paper_doi 10.1021/ic049174y
_journal_volume 43
_journal_year 2004
_chemical_formula_sum 'C34 H46 Pb'
_chemical_formula_weight 661.90
_chemical_name_common Ar'*Pb(t-Bu)
_chemical_name_systematic
; 
 ? 
;
_space_group_IT_number 14
_symmetry_cell_setting monoclinic
_symmetry_space_group_name_Hall '-P 2yn'
_symmetry_space_group_name_H-M 'P 1 21/n 1'
_atom_sites_solution_hydrogens geom
_atom_sites_solution_primary Patterson
_atom_sites_solution_secondary difmap
_audit_creation_method SHELXL-97
_cell_angle_alpha 90.00
_cell_angle_beta 95.306(4)
_cell_angle_gamma 90.00
_cell_formula_units_Z 4
_cell_length_a 9.666(2)
_cell_length_b 9.567(2)
_cell_length_c 32.913(7)
_cell_measurement_reflns_used 985
_cell_measurement_temperature 91(2)
_cell_measurement_theta_max 30.
_cell_measurement_theta_min 2.3
_cell_volume 3030.6(11)
_computing_cell_refinement 'SAINT 6.45A (Bruker, 2003)'
_computing_data_collection 'SMART 5.054 (Bruker, 2002)'
_computing_data_reduction SAINT
_computing_molecular_graphics 'SHELXTL 5, XP (Sheldrick, 1994)'
_computing_publication_material SHELXL97
_computing_structure_refinement 'SHELXL97 (Sheldrick, 1997)'
_computing_structure_solution 'SHELXS97 (Sheldrick, 1990)'
_diffrn_ambient_temperature 91(2)
_diffrn_detector_area_resol_mean 8.3
_diffrn_measured_fraction_theta_full 0.994
_diffrn_measured_fraction_theta_max 0.994
_diffrn_measurement_device_type 'Bruker SMART 1000'
_diffrn_measurement_method \w
_diffrn_radiation_monochromator graphite
_diffrn_radiation_source 'fine-focus sealed tube'
_diffrn_radiation_type MoK\a
_diffrn_radiation_wavelength 0.71073
_diffrn_reflns_av_R_equivalents 0.039
_diffrn_reflns_av_sigmaI/netI 0.037
_diffrn_reflns_limit_h_max 12
_diffrn_reflns_limit_h_min -12
_diffrn_reflns_limit_k_max 12
_diffrn_reflns_limit_k_min -12
_diffrn_reflns_limit_l_max 42
_diffrn_reflns_limit_l_min -42
_diffrn_reflns_number 22813
_diffrn_reflns_theta_full 27.51
_diffrn_reflns_theta_max 27.51
_diffrn_reflns_theta_min 1.24
_diffrn_standards_number 0
_exptl_absorpt_coefficient_mu 5.586
_exptl_absorpt_correction_T_max 0.554
_exptl_absorpt_correction_T_min 0.079
_exptl_absorpt_correction_type multi-scan
_exptl_absorpt_process_details 'SADABS 2.10 (Sheldrick, 2003)'
_exptl_crystal_colour 'royal blue'
_exptl_crystal_density_diffrn 1.451
_exptl_crystal_density_method 'not measured'
_exptl_crystal_description needle
_exptl_crystal_F_000 1328
_exptl_crystal_size_max 0.92
_exptl_crystal_size_mid 0.40
_exptl_crystal_size_min 0.12
_refine_diff_density_max 4.806
_refine_diff_density_min -4.602
_refine_diff_density_rms 0.171
_refine_ls_extinction_method none
_refine_ls_goodness_of_fit_ref 1.163
_refine_ls_hydrogen_treatment constr
_refine_ls_matrix_type full
_refine_ls_number_parameters 327
_refine_ls_number_reflns 6934
_refine_ls_number_restraints 0
_refine_ls_restrained_S_all 1.163
_refine_ls_R_factor_all 0.0735
_refine_ls_R_factor_gt 0.0595
_refine_ls_shift/su_max 0.001
_refine_ls_shift/su_mean 0.000
_refine_ls_structure_factor_coef Fsqd
_refine_ls_weighting_details 'calc w=1/[\s^2^(Fo^2^)+(0.0139P)^2^+42.9423P] where P=(Fo^2^+2Fc^2^)/3'
_refine_ls_weighting_scheme calc
_refine_ls_wR_factor_gt 0.1240
_refine_ls_wR_factor_ref 0.1300
_reflns_number_gt 5618
_reflns_number_total 6934
_reflns_threshold_expression I>2\s(I)
_cod_data_source_file ic049174ysi20040624_074118_5.cif
_cod_data_source_block mn1560
_cod_original_sg_symbol_H-M 'P 21/n'
_cod_database_code 4312001

loop_
_symmetry_equiv_pos_as_xyz
'x, y, z'
'-x+1/2, y+1/2, -z+1/2'
'-x, -y, -z'
'x-1/2, -y-1/2, z-1/2'

loop_
_atom_site_label
_atom_site_type_symbol
_atom_site_fract_x
_atom_site_fract_y
_atom_site_fract_z
_atom_site_U_iso_or_equiv
_atom_site_adp_type
_atom_site_occupancy
_atom_site_symmetry_multiplicity
_atom_site_calc_flag
_atom_site_refinement_flags
_atom_site_disorder_assembly
_atom_site_disorder_group
Pb1 Pb 0.69684(3) 0.99474(4) 0.337875(9) 0.03537(11) Uani 1 1 d . . .
C1 C 0.5640(6) 0.8626(6) 0.37789(18) 0.0132(12) Uani 1 1 d . . .
C2 C 0.4338(6) 0.9065(6) 0.38871(18) 0.0128(12) Uani 1 1 d . . .
C3 C 0.3484(6) 0.8118(7) 0.4071(2) 0.0159(13) Uani 1 1 d . . .
H3 H 0.2608 0.8417 0.4148 0.019 Uiso 1 1 calc R . .
C4 C 0.3905(7) 0.6753(7) 0.4142(2) 0.0157(12) Uani 1 1 d . . .
H4 H 0.3322 0.6123 0.4270 0.019 Uiso 1 1 calc R . .
C5 C 0.5179(6) 0.6293(7) 0.4026(2) 0.0175(13) Uani 1 1 d . . .
H5 H 0.5457 0.5348 0.4071 0.021 Uiso 1 1 calc R . .
C6 C 0.6047(6) 0.7227(7) 0.38447(18) 0.0137(12) Uani 1 1 d . . .
C7 C 0.7380(6) 0.6747(6) 0.3681(2) 0.0147(12) Uani 1 1 d . . .
C8 C 0.7372(7) 0.6421(8) 0.3263(2) 0.0219(14) Uani 1 1 d . . .
C9 C 0.8613(7) 0.6030(8) 0.3108(2) 0.0271(16) Uani 1 1 d . . .
H9 H 0.8622 0.5818 0.2826 0.033 Uiso 1 1 calc R . .
C10 C 0.9831(7) 0.5953(8) 0.3365(2) 0.0287(16) Uani 1 1 d . . .
H10 H 1.0675 0.5703 0.3257 0.034 Uiso 1 1 calc R . .
C11 C 0.9831(7) 0.6233(8) 0.3773(2) 0.0246(15) Uani 1 1 d . . .
H11 H 1.0675 0.6149 0.3943 0.029 Uiso 1 1 calc R . .
C12 C 0.8623(7) 0.6640(7) 0.3946(2) 0.0169(13) Uani 1 1 d . . .
C13 C 0.3842(6) 1.0528(6) 0.37836(19) 0.0133(12) Uani 1 1 d . . .
C14 C 0.3406(7) 1.0851(7) 0.3374(2) 0.0190(13) Uani 1 1 d . . .
C15 C 0.2986(8) 1.2221(7) 0.3275(2) 0.0243(15) Uani 1 1 d . . .
H15 H 0.2702 1.2455 0.2999 0.029 Uiso 1 1 calc R . .
C16 C 0.2979(8) 1.3227(7) 0.3570(2) 0.0257(15) Uani 1 1 d . . .
H16 H 0.2710 1.4156 0.3498 0.031 Uiso 1 1 calc R . .
C17 C 0.3359(7) 1.2897(7) 0.3972(2) 0.0229(15) Uani 1 1 d . . .
H17 H 0.3311 1.3596 0.4175 0.027 Uiso 1 1 calc R . .
C18 C 0.3816(6) 1.1554(6) 0.4087(2) 0.0154(13) Uani 1 1 d . . .
C19 C 0.6024(7) 0.6365(8) 0.2985(2) 0.0253(16) Uani 1 1 d . . .
H19 H 0.5309 0.6907 0.3119 0.030 Uiso 1 1 calc R . .
C20 C 0.6115(9) 0.6983(10) 0.2562(2) 0.0343(19) Uani 1 1 d . . .
H20A H 0.6461 0.7945 0.2587 0.051 Uiso 1 1 calc R . .
H20B H 0.5191 0.6981 0.2411 0.051 Uiso 1 1 calc R . .
H20C H 0.6752 0.6421 0.2414 0.051 Uiso 1 1 calc R . .
C21 C 0.5528(9) 0.4841(10) 0.2949(3) 0.040(2) Uani 1 1 d . . .
H21A H 0.6194 0.4290 0.2809 0.060 Uiso 1 1 calc R . .
H21B H 0.4615 0.4805 0.2793 0.060 Uiso 1 1 calc R . .
H21C H 0.5461 0.4456 0.3222 0.060 Uiso 1 1 calc R . .
C22 C 0.8640(7) 0.6888(7) 0.4399(2) 0.0207(14) Uani 1 1 d . . .
H22 H 0.7861 0.7544 0.4441 0.025 Uiso 1 1 calc R . .
C23 C 0.8376(8) 0.5533(8) 0.4628(2) 0.0300(17) Uani 1 1 d . . .
H23A H 0.7476 0.5141 0.4523 0.045 Uiso 1 1 calc R . .
H23B H 0.8370 0.5734 0.4920 0.045 Uiso 1 1 calc R . .
H23C H 0.9114 0.4859 0.4587 0.045 Uiso 1 1 calc R . .
C24 C 0.9989(7) 0.7565(9) 0.4589(2) 0.0275(16) Uani 1 1 d . . .
H24A H 1.0755 0.6894 0.4586 0.041 Uiso 1 1 calc R . .
H24B H 0.9876 0.7838 0.4871 0.041 Uiso 1 1 calc R . .
H24C H 1.0198 0.8395 0.4431 0.041 Uiso 1 1 calc R . .
C25 C 0.3255(8) 0.9719(7) 0.3046(2) 0.0258(15) Uani 1 1 d . . .
H25 H 0.3988 0.9001 0.3119 0.031 Uiso 1 1 calc R . .
C26 C 0.1837(10) 0.8993(9) 0.3054(3) 0.039(2) Uani 1 1 d . . .
H26A H 0.1759 0.8597 0.3326 0.059 Uiso 1 1 calc R . .
H26B H 0.1755 0.8244 0.2850 0.059 Uiso 1 1 calc R . .
H26C H 0.1092 0.9677 0.2992 0.059 Uiso 1 1 calc R . .
C27 C 0.3461(9) 1.0247(9) 0.2614(2) 0.0344(18) Uani 1 1 d . . .
H27A H 0.3498 0.9449 0.2429 0.052 Uiso 1 1 calc R . .
H27B H 0.4332 1.0774 0.2620 0.052 Uiso 1 1 calc R . .
H27C H 0.2683 1.0856 0.2518 0.052 Uiso 1 1 calc R . .
C28 C 0.4178(8) 1.1240(7) 0.4537(2) 0.0218(14) Uani 1 1 d . . .
H28 H 0.4764 1.0377 0.4558 0.026 Uiso 1 1 calc R . .
C29 C 0.2859(9) 1.0949(9) 0.4749(3) 0.0354(19) Uani 1 1 d . . .
H29A H 0.3111 1.0763 0.5039 0.053 Uiso 1 1 calc R . .
H29B H 0.2378 1.0135 0.4623 0.053 Uiso 1 1 calc R . .
H29C H 0.2245 1.1765 0.4720 0.053 Uiso 1 1 calc R . .
C30 C 0.4996(9) 1.2419(9) 0.4769(2) 0.0339(18) Uani 1 1 d . . .
H30A H 0.4394 1.3237 0.4786 0.051 Uiso 1 1 calc R . .
H30B H 0.5800 1.2672 0.4623 0.051 Uiso 1 1 calc R . .
H30C H 0.5316 1.2100 0.5044 0.051 Uiso 1 1 calc R . .
C31 C 0.8259(8) 1.1296(8) 0.3853(2) 0.0290(17) Uani 1 1 d . . .
C32 C 0.9752(11) 1.121(2) 0.3777(4) 0.103(6) Uani 1 1 d . . .
H32A H 1.0303 1.1805 0.3972 0.154 Uiso 1 1 calc R . .
H32B H 0.9865 1.1522 0.3498 0.154 Uiso 1 1 calc R . .
H32C H 1.0070 1.0238 0.3810 0.154 Uiso 1 1 calc R . .
C33 C 0.8063(9) 1.0921(9) 0.4289(2) 0.0322(18) Uani 1 1 d . . .
H33A H 0.8447 0.9989 0.4351 0.048 Uiso 1 1 calc R . .
H33B H 0.7070 1.0925 0.4328 0.048 Uiso 1 1 calc R . .
H33C H 0.8545 1.1607 0.4473 0.048 Uiso 1 1 calc R . .
C34 C 0.7660(17) 1.2733(10) 0.3755(3) 0.079(5) Uani 1 1 d . . .
H34A H 0.8135 1.3424 0.3939 0.118 Uiso 1 1 calc R . .
H34B H 0.6666 1.2733 0.3792 0.118 Uiso 1 1 calc R . .
H34C H 0.7791 1.2973 0.3472 0.118 Uiso 1 1 calc R . .

loop_
_atom_site_aniso_label
_atom_site_aniso_U_11
_atom_site_aniso_U_22
_atom_site_aniso_U_33
_atom_site_aniso_U_23
_atom_site_aniso_U_13
_atom_site_aniso_U_12
Pb1 0.04709(19) 0.03820(18) 0.02226(15) -0.00156(13) 0.01101(11) -0.02601(14)
C1 0.013(3) 0.018(3) 0.008(3) -0.001(2) 0.001(2) -0.001(2)
C2 0.015(3) 0.014(3) 0.009(3) -0.002(2) -0.002(2) 0.000(2)
C3 0.011(3) 0.018(3) 0.019(3) -0.004(2) 0.003(2) -0.002(2)
C4 0.017(3) 0.017(3) 0.014(3) 0.001(2) 0.004(2) -0.005(2)
C5 0.016(3) 0.014(3) 0.021(3) 0.001(2) -0.003(3) -0.001(2)
C6 0.013(3) 0.019(3) 0.008(3) -0.001(2) 0.000(2) 0.000(2)
C7 0.012(3) 0.015(3) 0.017(3) -0.001(2) 0.004(2) 0.000(2)
C8 0.022(3) 0.027(4) 0.018(3) 0.000(3) 0.007(3) 0.003(3)
C9 0.023(4) 0.039(4) 0.020(4) -0.005(3) 0.007(3) 0.005(3)
C10 0.014(3) 0.035(4) 0.038(5) -0.002(3) 0.009(3) 0.004(3)
C11 0.013(3) 0.026(4) 0.034(4) 0.000(3) -0.001(3) 0.004(3)
C12 0.014(3) 0.017(3) 0.020(3) 0.001(2) 0.001(2) -0.002(2)
C13 0.008(3) 0.014(3) 0.018(3) 0.000(2) 0.003(2) -0.001(2)
C14 0.018(3) 0.017(3) 0.021(4) 0.001(3) 0.000(3) 0.001(2)
C15 0.029(4) 0.023(4) 0.020(4) 0.005(3) -0.002(3) 0.001(3)
C16 0.031(4) 0.016(3) 0.030(4) 0.004(3) 0.002(3) 0.003(3)
C17 0.029(4) 0.017(3) 0.023(4) -0.004(3) 0.003(3) 0.005(3)
C18 0.013(3) 0.012(3) 0.021(4) -0.001(2) 0.003(2) -0.002(2)
C19 0.021(3) 0.042(4) 0.013(3) -0.006(3) 0.003(3) 0.007(3)
C20 0.041(5) 0.048(5) 0.014(4) -0.001(3) 0.002(3) 0.012(4)
C21 0.033(4) 0.051(5) 0.034(4) 0.001(4) -0.007(3) -0.007(4)
C22 0.013(3) 0.025(3) 0.023(4) -0.002(3) 0.000(3) 0.000(3)
C23 0.027(4) 0.037(4) 0.025(4) 0.007(3) -0.003(3) -0.003(3)
C24 0.016(3) 0.042(4) 0.024(4) -0.006(3) -0.003(3) -0.001(3)
C25 0.034(4) 0.017(3) 0.025(4) 0.000(3) -0.006(3) 0.004(3)
C26 0.055(6) 0.032(4) 0.028(4) 0.003(3) -0.013(4) -0.017(4)
C27 0.044(5) 0.037(5) 0.022(4) -0.002(3) -0.001(3) 0.004(4)
C28 0.032(4) 0.017(3) 0.017(3) -0.004(3) 0.003(3) 0.002(3)
C29 0.050(5) 0.032(4) 0.027(4) -0.002(3) 0.017(4) -0.003(4)
C30 0.046(5) 0.032(4) 0.022(4) -0.008(3) -0.004(3) 0.001(4)
C31 0.028(4) 0.032(4) 0.027(4) 0.000(3) -0.001(3) -0.012(3)
C32 0.029(6) 0.22(2) 0.055(8) 0.048(10) 0.005(5) -0.021(8)
C33 0.034(4) 0.033(4) 0.028(4) 0.001(3) -0.003(3) -0.008(3)
C34 0.176(15) 0.028(5) 0.034(6) 0.006(4) 0.019(7) -0.001(7)

loop_
_atom_type_symbol
_atom_type_description
_atom_type_scat_dispersion_real
_atom_type_scat_dispersion_imag
_atom_type_scat_source
C C 0.0033 0.0016 'International Tables Vol C Tables 4.2.6.8 and 6.1.1.4'
H H 0.0000 0.0000 'International Tables Vol C Tables 4.2.6.8 and 6.1.1.4'
Pb Pb -3.3944 10.1111 'International Tables Vol C Tables 4.2.6.8 and 6.1.1.4'

loop_
_geom_angle_atom_site_label_1
_geom_angle_atom_site_label_2
_geom_angle_atom_site_label_3
_geom_angle
_geom_angle_site_symmetry_1
_geom_angle_site_symmetry_3
_geom_angle_publ_flag
C31 Pb1 C1 102.5(2) . . ?
C2 C1 C6 119.3(6) . . ?
C2 C1 Pb1 122.8(4) . . ?
C6 C1 Pb1 116.6(4) . . ?
C3 C2 C1 119.6(6) . . ?
C3 C2 C13 120.7(5) . . ?
C1 C2 C13 119.6(5) . . ?
C4 C3 C2 120.5(6) . . ?
C3 C4 C5 120.5(6) . . ?
C4 C5 C6 119.7(6) . . ?
C5 C6 C1 120.3(6) . . ?
C5 C6 C7 121.6(6) . . ?
C1 C6 C7 118.0(5) . . ?
C8 C7 C12 120.8(6) . . ?
C8 C7 C6 119.1(6) . . ?
C12 C7 C6 120.1(6) . . ?
C9 C8 C7 119.2(6) . . ?
C9 C8 C19 119.1(6) . . ?
C7 C8 C19 121.5(6) . . ?
C10 C9 C8 120.0(7) . . ?
C11 C10 C9 120.7(7) . . ?
C10 C11 C12 122.0(6) . . ?
C11 C12 C7 117.2(6) . . ?
C11 C12 C22 120.9(6) . . ?
C7 C12 C22 121.8(6) . . ?
C18 C13 C14 120.3(6) . . ?
C18 C13 C2 121.0(6) . . ?
C14 C13 C2 118.7(5) . . ?
C15 C14 C13 118.8(6) . . ?
C15 C14 C25 119.5(6) . . ?
C13 C14 C25 121.5(6) . . ?
C16 C15 C14 120.8(7) . . ?
C15 C16 C17 120.2(7) . . ?
C16 C17 C18 121.3(7) . . ?
C17 C18 C13 118.4(6) . . ?
C17 C18 C28 118.9(6) . . ?
C13 C18 C28 122.6(6) . . ?
C8 C19 C20 114.7(6) . . ?
C8 C19 C21 108.9(6) . . ?
C20 C19 C21 110.0(6) . . ?
C12 C22 C23 111.5(6) . . ?
C12 C22 C24 113.6(6) . . ?
C23 C22 C24 109.2(6) . . ?
C14 C25 C26 109.5(6) . . ?
C14 C25 C27 114.1(6) . . ?
C26 C25 C27 110.8(6) . . ?
C18 C28 C29 110.6(6) . . ?
C18 C28 C30 113.5(6) . . ?
C29 C28 C30 108.6(6) . . ?
C32 C31 C33 110.8(8) . . ?
C32 C31 C34 111.9(11) . . ?
C33 C31 C34 109.8(8) . . ?
C32 C31 Pb1 109.1(8) . . ?
C33 C31 Pb1 113.8(5) . . ?
C34 C31 Pb1 101.1(6) . . ?

loop_
_geom_bond_atom_site_label_1
_geom_bond_atom_site_label_2
_geom_bond_distance
_geom_bond_site_symmetry_2
_geom_bond_publ_flag
Pb1 C31 2.301(7) . ?
Pb1 C1 2.301(6) . ?
C1 C2 1.403(8) . ?
C1 C6 1.407(9) . ?
C2 C3 1.400(9) . ?
C2 C13 1.509(8) . ?
C3 C4 1.381(9) . ?
C4 C5 1.393(9) . ?
C5 C6 1.397(9) . ?
C6 C7 1.514(8) . ?
C7 C8 1.409(9) . ?
C7 C12 1.423(9) . ?
C8 C9 1.398(10) . ?
C8 C19 1.523(10) . ?
C9 C10 1.387(10) . ?
C10 C11 1.370(11) . ?
C11 C12 1.401(9) . ?
C12 C22 1.505(10) . ?
C13 C18 1.402(9) . ?
C13 C14 1.409(9) . ?
C14 C15 1.402(9) . ?
C14 C25 1.526(10) . ?
C15 C16 1.369(10) . ?
C16 C17 1.375(10) . ?
C17 C18 1.400(9) . ?
C18 C28 1.521(9) . ?
C19 C20 1.523(10) . ?
C19 C21 1.535(12) . ?
C22 C23 1.533(10) . ?
C22 C24 1.537(9) . ?
C25 C26 1.539(11) . ?
C25 C27 1.539(11) . ?
C28 C29 1.534(11) . ?
C28 C30 1.539(10) . ?
C31 C32 1.490(13) . ?
C31 C33 1.510(11) . ?
C31 C34 1.515(13) . ?

loop_
_cod_related_entry_id
_cod_related_entry_database
_cod_related_entry_code
1 ChemSpider 30660899
